data_7021253
loop_
_publ_author_name
'Ghosh, Shishir'
'Hogarth, Graeme'
'Hollingsworth, Nathan'
'Holt, Katherine B.'
'Richards, Idris'
'Richmond, Michael G.'
'Sanchez, Ben E.'
'Unwin, David'

_publ_section_title
;
 Models of the iron-only hydrogenase: a comparison of chelate and bridge
 isomers of Fe2(CO)4{Ph2PN(R)PPh2}(\m-pdt) as proton-reduction catalysts.
;
_journal_issue 19
_journal_name_full 'Dalton transactions (Cambridge, England : 2003)'
_journal_page_first 6775
_journal_page_last 6792
_journal_paper_doi 10.1039/c3dt50147g
_journal_volume 42
_journal_year 2013
_chemical_formula_sum 'C34 H33 Fe2 N O4 P2 S2'
_chemical_formula_weight 757.37
_chemical_name_systematic
;
?
;
_space_group_IT_number 2
_symmetry_cell_setting triclinic
_symmetry_space_group_name_Hall '-P 1'
_symmetry_space_group_name_H-M 'P -1'
_atom_sites_solution_hydrogens geom
_atom_sites_solution_primary direct
_atom_sites_solution_secondary difmap
_audit_creation_method SHELXL-97
_cell_angle_alpha 84.913(2)
_cell_angle_beta 80.645(2)
_cell_angle_gamma 63.569(2)
_cell_formula_units_Z 2
_cell_length_a 9.7227(10)
_cell_length_b 10.3859(11)
_cell_length_c 18.5263(19)
_cell_measurement_temperature 150(2)
_cell_volume 1652.7(3)
_computing_cell_refinement 'Bruker SAINT'
_computing_data_collection 'Bruker SMART'
_computing_data_reduction 'Bruker SAINT'
_computing_structure_refinement 'SHELXL-97 (Sheldrick, 1997)'
_computing_structure_solution 'SHELXS-97 (Sheldrick, 1990)'
_diffrn_ambient_temperature 150(2)
_diffrn_measured_fraction_theta_full 0.980
_diffrn_measured_fraction_theta_max 0.920
_diffrn_measurement_device_type 'Bruker SMART APEX diffractometer'
_diffrn_measurement_method '\w rotation with narrow frames'
_diffrn_radiation_monochromator graphite
_diffrn_radiation_source 'fine-focus sealed tube'
_diffrn_radiation_type MoK\a
_diffrn_radiation_wavelength 0.71073
_diffrn_reflns_av_R_equivalents 0.0250
_diffrn_reflns_av_sigmaI/netI 0.0375
_diffrn_reflns_limit_h_max 12
_diffrn_reflns_limit_h_min -12
_diffrn_reflns_limit_k_max 13
_diffrn_reflns_limit_k_min -13
_diffrn_reflns_limit_l_max 23
_diffrn_reflns_limit_l_min -24
_diffrn_reflns_number 14333
_diffrn_reflns_theta_full 26.00
_diffrn_reflns_theta_max 28.31
_diffrn_reflns_theta_min 2.75
_exptl_absorpt_coefficient_mu 1.141
_exptl_absorpt_correction_T_max 0.8566
_exptl_absorpt_correction_T_min 0.7714
_exptl_absorpt_correction_type multi-scan
_exptl_crystal_colour brown
_exptl_crystal_density_diffrn 1.522
_exptl_crystal_density_method 'not measured'
_exptl_crystal_description block
_exptl_crystal_F_000 780
_exptl_crystal_size_max 0.24
_exptl_crystal_size_mid 0.16
_exptl_crystal_size_min 0.14
_refine_diff_density_max 2.451
_refine_diff_density_min -0.726
_refine_diff_density_rms 0.099
_refine_ls_extinction_method none
_refine_ls_goodness_of_fit_ref 1.030
_refine_ls_hydrogen_treatment constr
_refine_ls_matrix_type full
_refine_ls_number_parameters 406
_refine_ls_number_reflns 7563
_refine_ls_number_restraints 0
_refine_ls_restrained_S_all 1.030
_refine_ls_R_factor_all 0.0453
_refine_ls_R_factor_gt 0.0421
_refine_ls_shift/su_max 0.000
_refine_ls_shift/su_mean 0.000
_refine_ls_structure_factor_coef Fsqd
_refine_ls_weighting_details 'calc w=1/[\s^2^(Fo^2^)+(0.0557P)^2^+2.8501P] where P=(Fo^2^+2Fc^2^)/3'
_refine_ls_weighting_scheme calc
_refine_ls_wR_factor_gt 0.1095
_refine_ls_wR_factor_ref 0.1122
_reflns_number_gt 6917
_reflns_number_total 7563
_reflns_threshold_expression I>2\s(I)
_cod_data_source_file c3dt50147g.txt
_cod_data_source_block str0540
_cod_original_sg_symbol_H-M p_-1
_cod_database_code 7021253

loop_
_symmetry_equiv_pos_as_xyz
'x, y, z'
'-x, -y, -z'

loop_
_atom_site_label
_atom_site_type_symbol
_atom_site_fract_x
_atom_site_fract_y
_atom_site_fract_z
_atom_site_U_iso_or_equiv
_atom_site_adp_type
_atom_site_occupancy
_atom_site_symmetry_multiplicity
_atom_site_calc_flag
_atom_site_refinement_flags
Fe1 Fe 0.51744(4) 0.36202(3) 0.272386(17) 0.01089(9) Uani 1 1 d .
Fe2 Fe 0.44438(4) 0.27286(4) 0.403438(18) 0.01320(9) Uani 1 1 d .
P1 P 0.77021(7) 0.29495(6) 0.24932(3) 0.01170(12) Uani 1 1 d .
P2 P 0.62387(7) 0.17397(6) 0.19995(3) 0.01232(13) Uani 1 1 d .
S1 S 0.29936(7) 0.34150(6) 0.31094(3) 0.01587(13) Uani 1 1 d .
S2 S 0.47348(7) 0.47571(6) 0.37575(3) 0.01588(13) Uani 1 1 d .
N1 N 0.8103(2) 0.1518(2) 0.19667(11) 0.0148(4) Uani 1 1 d .
O1 O 0.3750(2) 0.6158(2) 0.18172(10) 0.0232(4) Uani 1 1 d .
O2 O 0.2227(2) 0.3484(2) 0.53867(11) 0.0288(4) Uani 1 1 d .
O3 O 0.7204(3) 0.1534(3) 0.47764(13) 0.0345(5) Uani 1 1 d .
O4 O 0.4666(3) -0.0185(2) 0.40865(11) 0.0270(4) Uani 1 1 d .
C1 C 0.4404(3) 0.5110(3) 0.21455(13) 0.0146(4) Uani 1 1 d .
C2 C 0.3075(3) 0.3215(3) 0.48557(13) 0.0178(5) Uani 1 1 d .
C3 C 0.6167(3) 0.2016(3) 0.44650(14) 0.0212(5) Uani 1 1 d .
C4 C 0.4596(3) 0.0941(3) 0.40197(13) 0.0174(5) Uani 1 1 d .
C5 C 0.1388(3) 0.5205(3) 0.3247(2) 0.0318(7) Uani 1 1 d .
H5A H 0.1364 0.5759 0.2782 0.038 Uiso 1 1 calc R
H5B H 0.0411 0.5098 0.3345 0.038 Uiso 1 1 calc R
C6 C 0.1392(4) 0.6052(4) 0.3825(2) 0.0379(7) Uani 1 1 d .
H6A H 0.1224 0.5580 0.4296 0.045 Uiso 1 1 calc R
H6B H 0.0484 0.7002 0.3811 0.045 Uiso 1 1 calc R
C7 C 0.2825(3) 0.6322(3) 0.38309(17) 0.0287(6) Uani 1 1 d .
H7A H 0.2677 0.6816 0.4290 0.034 Uiso 1 1 calc R
H7B H 0.2849 0.6996 0.3422 0.034 Uiso 1 1 calc R
C8 C 0.9547(3) 0.0757(3) 0.14429(15) 0.0287(6) Uani 1 1 d .
H8A H 1.0362 0.0888 0.1651 0.034 Uiso 1 1 calc R
C9 C 0.9512(3) 0.1483(3) 0.06958(14) 0.0222(5) Uani 1 1 d .
H9A H 1.0488 0.0939 0.0381 0.033 Uiso 1 1 calc R
H9B H 0.9381 0.2464 0.0746 0.033 Uiso 1 1 calc R
H9C H 0.8645 0.1517 0.0476 0.033 Uiso 1 1 calc R
C10 C 1.0131(4) -0.0809(4) 0.1419(2) 0.0435(8) Uani 1 1 d .
H10A H 1.0128 -0.1205 0.1919 0.065 Uiso 1 1 calc R
H10B H 1.1192 -0.1229 0.1160 0.065 Uiso 1 1 calc R
H10C H 0.9464 -0.1038 0.1163 0.065 Uiso 1 1 calc R
C11 C 0.8607(3) 0.3998(3) 0.19396(13) 0.0152(4) Uani 1 1 d .
C12 C 1.0157(3) 0.3696(3) 0.19598(15) 0.0228(5) Uani 1 1 d .
H12A H 1.0729 0.2993 0.2297 0.027 Uiso 1 1 calc R
C13 C 1.0862(3) 0.4415(4) 0.14912(16) 0.0307(7) Uani 1 1 d .
H13A H 1.1915 0.4194 0.1507 0.037 Uiso 1 1 calc R
C14 C 1.0040(4) 0.5451(4) 0.10003(16) 0.0303(6) Uani 1 1 d .
H14A H 1.0526 0.5944 0.0683 0.036 Uiso 1 1 calc R
C15 C 0.8503(4) 0.5766(3) 0.09744(16) 0.0276(6) Uani 1 1 d .
H15A H 0.7934 0.6473 0.0638 0.033 Uiso 1 1 calc R
C16 C 0.7800(3) 0.5044(3) 0.14412(14) 0.0208(5) Uani 1 1 d .
H16A H 0.6747 0.5266 0.1421 0.025 Uiso 1 1 calc R
C17 C 0.8908(3) 0.2296(3) 0.32218(13) 0.0146(4) Uani 1 1 d .
C18 C 0.9848(4) 0.0857(3) 0.33491(17) 0.0285(6) Uani 1 1 d .
H18A H 0.9889 0.0149 0.3044 0.034 Uiso 1 1 calc R
C19 C 1.0729(4) 0.0444(3) 0.39202(18) 0.0335(7) Uani 1 1 d .
H19A H 1.1375 -0.0546 0.4002 0.040 Uiso 1 1 calc R
C20 C 1.0675(3) 0.1466(3) 0.43731(15) 0.0226(5) Uani 1 1 d .
H20A H 1.1277 0.1180 0.4765 0.027 Uiso 1 1 calc R
C21 C 0.9739(3) 0.2904(3) 0.42483(13) 0.0171(5) Uani 1 1 d .
H21A H 0.9701 0.3608 0.4555 0.020 Uiso 1 1 calc R
C22 C 0.8852(3) 0.3326(3) 0.36783(13) 0.0147(4) Uani 1 1 d .
H22A H 0.8207 0.4317 0.3598 0.018 Uiso 1 1 calc R
C23 C 0.5890(3) 0.1809(3) 0.10479(13) 0.0155(5) Uani 1 1 d .
C24 C 0.6396(3) 0.0560(3) 0.06480(14) 0.0195(5) Uani 1 1 d .
H24A H 0.6860 -0.0355 0.0881 0.023 Uiso 1 1 calc R
C25 C 0.6225(3) 0.0646(3) -0.00891(14) 0.0220(5) Uani 1 1 d .
H25A H 0.6591 -0.0210 -0.0357 0.026 Uiso 1 1 calc R
C26 C 0.5525(4) 0.1969(3) -0.04319(14) 0.0258(6) Uani 1 1 d .
H26A H 0.5407 0.2025 -0.0934 0.031 Uiso 1 1 calc R
C27 C 0.4997(4) 0.3210(3) -0.00392(15) 0.0278(6) Uani 1 1 d .
H27A H 0.4507 0.4121 -0.0273 0.033 Uiso 1 1 calc R
C28 C 0.5178(3) 0.3137(3) 0.06962(14) 0.0211(5) Uani 1 1 d .
H28A H 0.4813 0.3998 0.0960 0.025 Uiso 1 1 calc R
C29 C 0.6148(3) 0.0063(3) 0.23047(13) 0.0160(5) Uani 1 1 d .
C30 C 0.4810(3) -0.0069(3) 0.22290(14) 0.0204(5) Uani 1 1 d .
H30A H 0.4001 0.0695 0.2011 0.024 Uiso 1 1 calc R
C31 C 0.4654(4) -0.1306(3) 0.24701(15) 0.0250(6) Uani 1 1 d .
H31A H 0.3738 -0.1386 0.2420 0.030 Uiso 1 1 calc R
C32 C 0.5835(4) -0.2424(3) 0.27833(16) 0.0268(6) Uani 1 1 d .
H32A H 0.5741 -0.3282 0.2939 0.032 Uiso 1 1 calc R
C33 C 0.7155(3) -0.2293(3) 0.28700(17) 0.0299(6) Uani 1 1 d .
H33A H 0.7961 -0.3057 0.3089 0.036 Uiso 1 1 calc R
C34 C 0.7304(3) -0.1047(3) 0.26377(15) 0.0235(5) Uani 1 1 d .
H34A H 0.8203 -0.0956 0.2707 0.028 Uiso 1 1 calc R

loop_
_atom_site_aniso_label
_atom_site_aniso_U_11
_atom_site_aniso_U_22
_atom_site_aniso_U_33
_atom_site_aniso_U_23
_atom_site_aniso_U_13
_atom_site_aniso_U_12
Fe1 0.01041(16) 0.01068(16) 0.01018(16) 0.00089(11) -0.00100(12) -0.00368(13)
Fe2 0.01536(17) 0.01292(17) 0.01098(17) 0.00079(12) -0.00041(12) -0.00654(14)
P1 0.0107(3) 0.0125(3) 0.0105(3) -0.0007(2) -0.0011(2) -0.0038(2)
P2 0.0139(3) 0.0121(3) 0.0110(3) 0.0002(2) -0.0024(2) -0.0055(2)
S1 0.0113(3) 0.0157(3) 0.0191(3) 0.0035(2) -0.0024(2) -0.0051(2)
S2 0.0195(3) 0.0136(3) 0.0139(3) -0.0026(2) 0.0025(2) -0.0079(2)
N1 0.0143(9) 0.0142(9) 0.0134(9) -0.0031(7) -0.0002(7) -0.0041(8)
O1 0.0250(10) 0.0168(9) 0.0234(10) 0.0056(7) -0.0064(8) -0.0054(8)
O2 0.0281(11) 0.0318(11) 0.0188(10) -0.0004(8) 0.0038(8) -0.0087(9)
O3 0.0322(11) 0.0435(13) 0.0381(12) 0.0191(10) -0.0175(10) -0.0251(10)
O4 0.0393(12) 0.0197(10) 0.0230(10) 0.0003(7) 0.0004(8) -0.0154(9)
C1 0.0139(11) 0.0144(11) 0.0143(11) -0.0013(8) -0.0014(8) -0.0053(9)
C2 0.0199(12) 0.0164(11) 0.0152(11) 0.0009(9) -0.0022(9) -0.0067(10)
C3 0.0258(13) 0.0239(13) 0.0191(12) 0.0058(10) -0.0045(10) -0.0163(11)
C4 0.0187(12) 0.0198(12) 0.0127(11) -0.0005(9) -0.0005(9) -0.0080(10)
C5 0.0112(12) 0.0193(13) 0.057(2) 0.0061(13) -0.0018(12) -0.0016(10)
C6 0.0307(16) 0.0303(16) 0.0410(18) -0.0075(13) -0.0082(14) -0.0005(13)
C7 0.0261(14) 0.0122(12) 0.0383(16) -0.0062(11) 0.0126(12) -0.0046(11)
C8 0.0229(14) 0.0267(14) 0.0192(13) -0.0046(10) 0.0059(11) 0.0023(11)
C9 0.0213(13) 0.0253(13) 0.0185(12) -0.0065(10) 0.0059(10) -0.0108(11)
C10 0.0384(19) 0.0377(19) 0.044(2) -0.0084(15) 0.0050(15) -0.0095(16)
C11 0.0164(11) 0.0194(12) 0.0114(10) -0.0013(8) 0.0000(8) -0.0096(10)
C12 0.0197(12) 0.0322(15) 0.0191(12) 0.0028(10) -0.0037(10) -0.0139(11)
C13 0.0225(14) 0.0492(19) 0.0270(15) 0.0048(13) -0.0026(11) -0.0229(14)
C14 0.0332(16) 0.0440(18) 0.0221(14) 0.0063(12) 0.0002(12) -0.0270(14)
C15 0.0293(15) 0.0323(15) 0.0216(13) 0.0075(11) -0.0032(11) -0.0153(13)
C16 0.0179(12) 0.0252(13) 0.0195(12) 0.0036(10) -0.0032(10) -0.0100(10)
C17 0.0140(11) 0.0164(11) 0.0126(10) 0.0001(8) -0.0029(8) -0.0056(9)
C18 0.0346(16) 0.0159(13) 0.0338(16) -0.0031(11) -0.0188(13) -0.0049(12)
C19 0.0409(18) 0.0169(13) 0.0403(17) 0.0035(12) -0.0268(14) -0.0042(12)
C20 0.0238(13) 0.0243(13) 0.0210(13) 0.0035(10) -0.0107(10) -0.0099(11)
C21 0.0176(11) 0.0217(12) 0.0147(11) -0.0018(9) -0.0013(9) -0.0112(10)
C22 0.0143(11) 0.0141(11) 0.0142(11) -0.0004(8) 0.0003(8) -0.0055(9)
C23 0.0168(11) 0.0216(12) 0.0109(10) 0.0000(9) -0.0027(8) -0.0107(10)
C24 0.0210(12) 0.0213(12) 0.0172(12) -0.0012(9) -0.0029(9) -0.0100(10)
C25 0.0221(13) 0.0297(14) 0.0181(12) -0.0053(10) -0.0021(10) -0.0141(11)
C26 0.0349(15) 0.0378(16) 0.0135(12) 0.0025(10) -0.0059(11) -0.0233(13)
C27 0.0422(17) 0.0265(14) 0.0185(13) 0.0067(10) -0.0123(12) -0.0171(13)
C28 0.0294(14) 0.0197(12) 0.0168(12) 0.0013(9) -0.0066(10) -0.0123(11)
C29 0.0216(12) 0.0123(11) 0.0148(11) -0.0006(8) 0.0000(9) -0.0089(9)
C30 0.0267(13) 0.0200(12) 0.0181(12) 0.0015(9) -0.0063(10) -0.0129(11)
C31 0.0341(15) 0.0260(14) 0.0216(13) -0.0048(10) 0.0005(11) -0.0197(12)
C32 0.0348(15) 0.0167(12) 0.0268(14) -0.0011(10) 0.0076(12) -0.0133(12)
C33 0.0254(14) 0.0163(13) 0.0377(16) 0.0094(11) 0.0002(12) -0.0033(11)
C34 0.0177(12) 0.0196(13) 0.0293(14) 0.0047(10) 0.0000(10) -0.0067(10)

loop_
_atom_type_symbol
_atom_type_description
_atom_type_scat_dispersion_real
_atom_type_scat_dispersion_imag
_atom_type_scat_source
C C 0.0033 0.0016 'International Tables Vol C Tables 4.2.6.8 and 6.1.1.4'
H H 0.0000 0.0000 'International Tables Vol C Tables 4.2.6.8 and 6.1.1.4'
N N 0.0061 0.0033 'International Tables Vol C Tables 4.2.6.8 and 6.1.1.4'
O O 0.0106 0.0060 'International Tables Vol C Tables 4.2.6.8 and 6.1.1.4'
P P 0.1023 0.0942 'International Tables Vol C Tables 4.2.6.8 and 6.1.1.4'
S S 0.1246 0.1234 'International Tables Vol C Tables 4.2.6.8 and 6.1.1.4'
Fe Fe 0.3463 0.8444 'International Tables Vol C Tables 4.2.6.8 and 6.1.1.4'

loop_
_geom_angle_atom_site_label_1
_geom_angle_atom_site_label_2
_geom_angle_atom_site_label_3
_geom_angle
C1 Fe1 P1 103.57(8)
C1 Fe1 P2 105.18(8)
P1 Fe1 P2 71.32(2)
C1 Fe1 S2 98.94(8)
P1 Fe1 S2 97.43(2)
P2 Fe1 S2 155.14(3)
C1 Fe1 S1 97.35(8)
P1 Fe1 S1 157.69(3)
P2 Fe1 S1 95.92(3)
S2 Fe1 S1 86.77(3)
C1 Fe1 Fe2 138.66(8)
P1 Fe1 Fe2 110.44(2)
P2 Fe1 Fe2 107.44(2)
S2 Fe1 Fe2 54.656(19)
S1 Fe1 Fe2 54.848(18)
C3 Fe2 C2 97.06(12)
C3 Fe2 C4 89.11(12)
C2 Fe2 C4 94.50(11)
C3 Fe2 S2 89.11(8)
C2 Fe2 S2 101.91(8)
C4 Fe2 S2 163.59(8)
C3 Fe2 S1 157.61(9)
C2 Fe2 S1 105.29(8)
C4 Fe2 S1 90.40(8)
S2 Fe2 S1 85.09(2)
C3 Fe2 Fe1 106.30(8)
C2 Fe2 Fe1 144.71(8)
C4 Fe2 Fe1 111.62(8)
S2 Fe2 Fe1 53.519(18)
S1 Fe2 Fe1 53.488(18)
N1 P1 C17 108.07(11)
N1 P1 C11 105.35(10)
C17 P1 C11 100.33(11)
N1 P1 Fe1 95.50(7)
C17 P1 Fe1 121.02(8)
C11 P1 Fe1 124.68(8)
N1 P1 P2 41.16(7)
C17 P1 P2 127.57(8)
C11 P1 P2 125.21(8)
Fe1 P1 P2 54.36(2)
N1 P2 C29 109.20(11)
N1 P2 C23 106.81(10)
C29 P2 C23 99.69(11)
N1 P2 Fe1 95.40(7)
C29 P2 Fe1 120.60(8)
C23 P2 Fe1 124.02(8)
N1 P2 P1 41.10(7)
C29 P2 P1 128.33(8)
C23 P2 P1 126.14(8)
Fe1 P2 P1 54.32(2)
C5 S1 Fe1 109.21(10)
C5 S1 Fe2 111.89(12)
Fe1 S1 Fe2 71.66(2)
C7 S2 Fe1 109.92(11)
C7 S2 Fe2 109.84(9)
Fe1 S2 Fe2 71.83(2)
C8 N1 P1 126.24(19)
C8 N1 P2 132.32(19)
P1 N1 P2 97.74(10)
O1 C1 Fe1 172.6(2)
O2 C2 Fe2 177.9(2)
O3 C3 Fe2 175.3(2)
O4 C4 Fe2 173.0(2)
C6 C5 S1 117.5(2)
C5 C6 C7 119.0(3)
C6 C7 S2 117.8(2)
C10 C8 N1 115.7(3)
C10 C8 C9 113.9(3)
N1 C8 C9 113.5(2)
C16 C11 C12 118.1(2)
C16 C11 P1 120.32(18)
C12 C11 P1 121.3(2)
C13 C12 C11 120.5(3)
C14 C13 C12 120.5(3)
C13 C14 C15 119.7(3)
C16 C15 C14 119.8(3)
C15 C16 C11 121.4(2)
C18 C17 C22 119.2(2)
C18 C17 P1 123.82(19)
C22 C17 P1 116.99(18)
C17 C18 C19 120.4(3)
C18 C19 C20 120.5(3)
C21 C20 C19 119.4(2)
C20 C21 C22 120.5(2)
C21 C22 C17 120.1(2)
C28 C23 C24 118.5(2)
C28 C23 P2 119.63(19)
C24 C23 P2 121.82(19)
C25 C24 C23 120.6(2)
C26 C25 C24 120.3(2)
C25 C26 C27 119.6(2)
C26 C27 C28 120.6(3)
C27 C28 C23 120.4(2)
C34 C29 C30 119.1(2)
C34 C29 P2 123.0(2)
C30 C29 P2 117.81(19)
C31 C30 C29 120.5(3)
C32 C31 C30 119.9(3)
C31 C32 C33 119.9(3)
C32 C33 C34 120.3(3)
C29 C34 C33 120.3(3)

loop_
_geom_bond_atom_site_label_1
_geom_bond_atom_site_label_2
_geom_bond_distance
Fe1 C1 1.743(2)
Fe1 P1 2.2124(7)
Fe1 P2 2.2137(7)
Fe1 S2 2.2203(7)
Fe1 S1 2.2214(7)
Fe1 Fe2 2.6236(5)
Fe2 C3 1.793(3)
Fe2 C2 1.794(3)
Fe2 C4 1.798(3)
Fe2 S2 2.2524(7)
Fe2 S1 2.2598(7)
P1 N1 1.712(2)
P1 C17 1.817(2)
P1 C11 1.837(2)
P1 P2 2.5803(8)
P2 N1 1.714(2)
P2 C29 1.818(2)
P2 C23 1.838(2)
S1 C5 1.825(3)
S2 C7 1.838(3)
N1 C8 1.498(3)
O1 C1 1.163(3)
O2 C2 1.143(3)
O3 C3 1.136(3)
O4 C4 1.138(3)
C5 C6 1.446(5)
C6 C7 1.540(5)
C8 C10 1.466(5)
C8 C9 1.514(4)
C11 C16 1.395(3)
C11 C12 1.401(3)
C12 C13 1.389(4)
C13 C14 1.386(4)
C14 C15 1.389(4)
C15 C16 1.388(4)
C17 C18 1.384(4)
C17 C22 1.399(3)
C18 C19 1.388(4)
C19 C20 1.389(4)
C20 C21 1.382(4)
C21 C22 1.388(3)
C23 C28 1.394(3)
C23 C24 1.399(3)
C24 C25 1.393(4)
C25 C26 1.381(4)
C26 C27 1.382(4)
C27 C28 1.393(4)
C29 C34 1.386(4)
C29 C30 1.397(4)
C30 C31 1.388(4)
C31 C32 1.383(4)
C32 C33 1.385(4)
C33 C34 1.388(4)

loop_
_geom_torsion_atom_site_label_1
_geom_torsion_atom_site_label_2
_geom_torsion_atom_site_label_3
_geom_torsion_atom_site_label_4
_geom_torsion
C1 Fe1 Fe2 C3 -135.15(15)
P1 Fe1 Fe2 C3 8.22(9)
P2 Fe1 Fe2 C3 84.26(9)
S2 Fe1 Fe2 C3 -76.33(9)
S1 Fe1 Fe2 C3 169.15(9)
C1 Fe1 Fe2 C2 -5.74(19)
P1 Fe1 Fe2 C2 137.64(15)
P2 Fe1 Fe2 C2 -146.32(15)
S2 Fe1 Fe2 C2 53.09(15)
S1 Fe1 Fe2 C2 -61.43(15)
C1 Fe1 Fe2 C4 129.20(15)
P1 Fe1 Fe2 C4 -87.43(9)
P2 Fe1 Fe2 C4 -11.39(9)
S2 Fe1 Fe2 C4 -171.98(9)
S1 Fe1 Fe2 C4 73.50(9)
C1 Fe1 Fe2 S2 -58.82(12)
P1 Fe1 Fe2 S2 84.55(3)
P2 Fe1 Fe2 S2 160.59(3)
S1 Fe1 Fe2 S2 -114.52(3)
C1 Fe1 Fe2 S1 55.70(12)
P1 Fe1 Fe2 S1 -160.93(3)
P2 Fe1 Fe2 S1 -84.89(3)
S2 Fe1 Fe2 S1 114.52(3)
C1 Fe1 P1 N1 -103.15(11)
P2 Fe1 P1 N1 -1.45(7)
S2 Fe1 P1 N1 155.74(7)
S1 Fe1 P1 N1 56.04(10)
Fe2 Fe1 P1 N1 100.76(7)
C1 Fe1 P1 C17 141.92(12)
P2 Fe1 P1 C17 -116.38(10)
S2 Fe1 P1 C17 40.81(10)
S1 Fe1 P1 C17 -58.89(12)
Fe2 Fe1 P1 C17 -14.16(10)
C1 Fe1 P1 C11 9.81(13)
P2 Fe1 P1 C11 111.51(10)
S2 Fe1 P1 C11 -91.30(10)
S1 Fe1 P1 C11 169.00(10)
Fe2 Fe1 P1 C11 -146.28(9)
C1 Fe1 P1 P2 -101.70(8)
S2 Fe1 P1 P2 157.19(3)
S1 Fe1 P1 P2 57.49(7)
Fe2 Fe1 P1 P2 102.22(2)
C1 Fe1 P2 N1 100.94(11)
P1 Fe1 P2 N1 1.45(7)
S2 Fe1 P2 N1 -64.67(10)
S1 Fe1 P2 N1 -159.77(7)
Fe2 Fe1 P2 N1 -104.82(7)
C1 Fe1 P2 C29 -142.98(13)
P1 Fe1 P2 C29 117.54(10)
S2 Fe1 P2 C29 51.42(12)
S1 Fe1 P2 C29 -43.69(10)
Fe2 Fe1 P2 C29 11.27(10)
C1 Fe1 P2 C23 -13.54(13)
P1 Fe1 P2 C23 -113.03(10)
S2 Fe1 P2 C23 -179.15(10)
S1 Fe1 P2 C23 85.74(10)
Fe2 Fe1 P2 C23 140.70(9)
C1 Fe1 P2 P1 99.49(8)
S2 Fe1 P2 P1 -66.12(6)
S1 Fe1 P2 P1 -161.23(3)
Fe2 Fe1 P2 P1 -106.27(2)
C17 P1 P2 N1 -73.41(14)
C11 P1 P2 N1 71.65(14)
Fe1 P1 P2 N1 -177.80(11)
N1 P1 P2 C29 74.43(15)
C17 P1 P2 C29 1.02(15)
C11 P1 P2 C29 146.08(14)
Fe1 P1 P2 C29 -103.37(10)
N1 P1 P2 C23 -73.01(15)
C17 P1 P2 C23 -146.43(14)
C11 P1 P2 C23 -1.36(15)
Fe1 P1 P2 C23 109.18(10)
N1 P1 P2 Fe1 177.80(11)
C17 P1 P2 Fe1 104.39(10)
C11 P1 P2 Fe1 -110.55(10)
C1 Fe1 S1 C5 -39.13(15)
P1 Fe1 S1 C5 161.25(13)
P2 Fe1 S1 C5 -145.32(12)
S2 Fe1 S1 C5 59.48(12)
Fe2 Fe1 S1 C5 107.49(12)
C1 Fe1 S1 Fe2 -146.62(8)
P1 Fe1 S1 Fe2 53.76(7)
P2 Fe1 S1 Fe2 107.19(2)
S2 Fe1 S1 Fe2 -48.01(2)
C3 Fe2 S1 C5 -132.2(2)
C2 Fe2 S1 C5 44.36(13)
C4 Fe2 S1 C5 139.14(13)
S2 Fe2 S1 C5 -56.66(11)
Fe1 Fe2 S1 C5 -103.91(11)
C3 Fe2 S1 Fe1 -28.3(2)
C2 Fe2 S1 Fe1 148.27(8)
C4 Fe2 S1 Fe1 -116.95(8)
S2 Fe2 S1 Fe1 47.24(2)
C1 Fe1 S2 C7 39.98(13)
P1 Fe1 S2 C7 145.05(10)
P2 Fe1 S2 C7 -154.08(11)
S1 Fe1 S2 C7 -56.96(10)
Fe2 Fe1 S2 C7 -105.13(10)
C1 Fe1 S2 Fe2 145.11(8)
P1 Fe1 S2 Fe2 -109.82(2)
P2 Fe1 S2 Fe2 -48.95(7)
S1 Fe1 S2 Fe2 48.17(2)
C3 Fe2 S2 C7 -143.63(14)
C2 Fe2 S2 C7 -46.60(14)
C4 Fe2 S2 C7 132.6(3)
S1 Fe2 S2 C7 58.02(11)
Fe1 Fe2 S2 C7 105.24(11)
C3 Fe2 S2 Fe1 111.13(9)
C2 Fe2 S2 Fe1 -151.83(8)
C4 Fe2 S2 Fe1 27.3(3)
S1 Fe2 S2 Fe1 -47.22(2)
C17 P1 N1 C8 -72.7(2)
C11 P1 N1 C8 33.9(2)
Fe1 P1 N1 C8 162.2(2)
P2 P1 N1 C8 160.4(3)
C17 P1 N1 P2 126.96(11)
C11 P1 N1 P2 -126.46(11)
Fe1 P1 N1 P2 1.79(9)
C29 P2 N1 C8 74.6(2)
C23 P2 N1 C8 -32.3(3)
Fe1 P2 N1 C8 -160.3(2)
P1 P2 N1 C8 -158.5(3)
C29 P2 N1 P1 -126.85(11)
C23 P2 N1 P1 126.21(11)
Fe1 P2 N1 P1 -1.79(9)
P1 Fe1 C1 O1 -149.4(17)
P2 Fe1 C1 O1 136.7(17)
S2 Fe1 C1 O1 -49.4(17)
S1 Fe1 C1 O1 38.4(17)
Fe2 Fe1 C1 O1 -4.5(18)
C3 Fe2 C2 O2 -53(7)
C4 Fe2 C2 O2 37(7)
S2 Fe2 C2 O2 -143(7)
S1 Fe2 C2 O2 129(7)
Fe1 Fe2 C2 O2 176(100)
C2 Fe2 C3 O3 34(3)
C4 Fe2 C3 O3 -61(3)
S2 Fe2 C3 O3 135(3)
S1 Fe2 C3 O3 -150(3)
Fe1 Fe2 C3 O3 -173(3)
C3 Fe2 C4 O4 65.6(19)
C2 Fe2 C4 O4 -31.4(19)
S2 Fe2 C4 O4 149.4(17)
S1 Fe2 C4 O4 -136.8(19)
Fe1 Fe2 C4 O4 172.8(19)
Fe1 S1 C5 C6 -66.2(3)
Fe2 S1 C5 C6 11.1(3)
S1 C5 C6 C7 54.7(4)
C5 C6 C7 S2 -51.2(4)
Fe1 S2 C7 C6 59.1(3)
Fe2 S2 C7 C6 -18.1(3)
P1 N1 C8 C10 141.7(3)
P2 N1 C8 C10 -65.0(4)
P1 N1 C8 C9 -83.8(3)
P2 N1 C8 C9 69.5(3)
N1 P1 C11 C16 87.1(2)
C17 P1 C11 C16 -160.8(2)
Fe1 P1 C11 C16 -21.0(2)
P2 P1 C11 C16 46.7(2)
N1 P1 C11 C12 -87.6(2)
C17 P1 C11 C12 24.5(2)
Fe1 P1 C11 C12 164.28(18)
P2 P1 C11 C12 -127.98(19)
C16 C11 C12 C13 -0.5(4)
P1 C11 C12 C13 174.3(2)
C11 C12 C13 C14 0.5(5)
C12 C13 C14 C15 -0.4(5)
C13 C14 C15 C16 0.2(5)
C14 C15 C16 C11 -0.1(4)
C12 C11 C16 C15 0.3(4)
P1 C11 C16 C15 -174.6(2)
N1 P1 C17 C18 -6.1(3)
C11 P1 C17 C18 -116.1(2)
Fe1 P1 C17 C18 102.2(2)
P2 P1 C17 C18 35.5(3)
N1 P1 C17 C22 174.62(18)
C11 P1 C17 C22 64.6(2)
Fe1 P1 C17 C22 -77.1(2)
P2 P1 C17 C22 -143.81(15)
C22 C17 C18 C19 -0.4(4)
P1 C17 C18 C19 -179.7(3)
C17 C18 C19 C20 0.3(5)
C18 C19 C20 C21 -0.3(5)
C19 C20 C21 C22 0.3(4)
C20 C21 C22 C17 -0.4(4)
C18 C17 C22 C21 0.4(4)
P1 C17 C22 C21 179.74(18)
N1 P2 C23 C28 -95.4(2)
C29 P2 C23 C28 151.0(2)
Fe1 P2 C23 C28 13.4(2)
P1 P2 C23 C28 -54.3(2)
N1 P2 C23 C24 81.1(2)
C29 P2 C23 C24 -32.5(2)
Fe1 P2 C23 C24 -170.09(17)
P1 P2 C23 C24 122.15(19)
C28 C23 C24 C25 1.6(4)
P2 C23 C24 C25 -174.9(2)
C23 C24 C25 C26 -1.3(4)
C24 C25 C26 C27 0.2(4)
C25 C26 C27 C28 0.6(5)
C26 C27 C28 C23 -0.2(4)
C24 C23 C28 C27 -0.9(4)
P2 C23 C28 C27 175.7(2)
N1 P2 C29 C34 15.7(2)
C23 P2 C29 C34 127.5(2)
Fe1 P2 C29 C34 -93.0(2)
P1 P2 C29 C34 -26.4(3)
N1 P2 C29 C30 -167.48(19)
C23 P2 C29 C30 -55.8(2)
Fe1 P2 C29 C30 83.7(2)
P1 P2 C29 C30 150.40(16)
C34 C29 C30 C31 -1.3(4)
P2 C29 C30 C31 -178.2(2)
C29 C30 C31 C32 -0.5(4)
C30 C31 C32 C33 1.4(4)
C31 C32 C33 C34 -0.6(5)
C30 C29 C34 C33 2.2(4)
P2 C29 C34 C33 178.9(2)
C32 C33 C34 C29 -1.2(4)
